data_2003791
loop_
_publ_author_name
'Elerman, Y.'
'Atakol, O.'
'Svoboda, I.'
'Geselle, M.'

_publ_contact_author
;
Marcus Geselle
Strukturforschung, FB Materialwissenschaft
Technische Hochschule Darmstadt, Petersenstr. 20
64287 Darmstadt, Germany
;
_publ_section_title
;
 Bis(cupferronato)copper(II), [Cu(C~6~H~5~N~2~O~2~)~2~]
;
_journal_issue 8
_journal_name_full 'Acta Crystallographica Section C'
_journal_page_first 1520
_journal_page_last 1522
_journal_paper_doi 10.1107/S0108270195002770
_journal_volume 51
_journal_year 1995
_chemical_formula_moiety '[Cu (C6 H5 N2 O2)2 ]'
_chemical_formula_structural '(C6 H5 N2 O2)2 Cu'
_chemical_formula_sum 'C12 H10 Cu N4 O4'
_chemical_formula_weight 337.78
_chemical_name_common
;
 bis-cupferronato copper(II)
;
_chemical_name_systematic
;
bis-(N-nitroso-N-phenylhydroxylaminato) copper(II)
;
_space_group_IT_number 14
_symmetry_cell_setting monoclinic
_symmetry_space_group_name_Hall '-P 2ybc'
_symmetry_space_group_name_H-M 'P 1 21/c 1'
_audit_creation_method SHELXL
_cell_angle_alpha 90.00
_cell_angle_beta 94.810(10)
_cell_angle_gamma 90.00
_cell_formula_units_Z 2
_cell_length_a 8.4180(10)
_cell_length_b 5.6760(10)
_cell_length_c 13.403(2)
_cell_measurement_reflns_used 25
_cell_measurement_temperature 300
_cell_measurement_theta_max 13.27
_cell_measurement_theta_min 4.71
_cell_volume 638.15(17)
_computing_cell_refinement 'Enraf-Nonius Structure Determination Package'
_computing_data_collection 'Enraf-Nonius Structure Determination Package (Frenz, 1985)'
_computing_data_reduction 'REDU4 (Stoe & Cie, 1988)'
_computing_molecular_graphics 'ORTEPII (Johnson, 1971)'
_computing_publication_material SHELXL93
_computing_structure_refinement 'SHELXL93 (Sheldrick, 1993)'
_computing_structure_solution 'SHELXS86 (Sheldrick, 1985)'
_diffrn_ambient_temperature 300(2)
_diffrn_measurement_device 'Enraf-Nonius CAD4 '
_diffrn_measurement_method '\q/2\q scan'
_diffrn_radiation_monochromator graphite
_diffrn_radiation_source 'fine-focus sealed tube'
_diffrn_radiation_type MoK\a
_diffrn_radiation_wavelength 0.71069
_diffrn_reflns_av_R_equivalents 0.0331
_diffrn_reflns_av_sigmaI/netI 0.0371
_diffrn_reflns_limit_h_max 10
_diffrn_reflns_limit_h_min -10
_diffrn_reflns_limit_k_max 6
_diffrn_reflns_limit_k_min 0
_diffrn_reflns_limit_l_max 15
_diffrn_reflns_limit_l_min -15
_diffrn_reflns_number 2229
_diffrn_reflns_theta_max 24.96
_diffrn_reflns_theta_min 2.43
_diffrn_standards_decay_% 3.3
_diffrn_standards_interval_time 120
_diffrn_standards_number 3
_exptl_absorpt_coefficient_mu 1.657
_exptl_absorpt_correction_T_max 0.9999
_exptl_absorpt_correction_T_min 0.8717
_exptl_absorpt_correction_type psi-scan
_exptl_crystal_colour 'dark red'
_exptl_crystal_density_diffrn 1.758
_exptl_crystal_description pyramid
_exptl_crystal_F_000 342
_exptl_crystal_size_max 0.23
_exptl_crystal_size_mid 0.20
_exptl_crystal_size_min 0.08
_refine_diff_density_max 0.456
_refine_diff_density_min -0.177
_refine_ls_extinction_method none
_refine_ls_goodness_of_fit_all 2.308
_refine_ls_goodness_of_fit_obs 2.558
_refine_ls_hydrogen_treatment geom
_refine_ls_matrix_type full
_refine_ls_number_parameters 98
_refine_ls_number_reflns 1116
_refine_ls_number_restraints 0
_refine_ls_restrained_S_all 2.308
_refine_ls_restrained_S_obs 2.558
_refine_ls_R_factor_all 0.0461
_refine_ls_R_factor_obs 0.0292
_refine_ls_shift/esd_max 0.004
_refine_ls_shift/esd_mean 0.001
_refine_ls_structure_factor_coef Fsqd
_refine_ls_weighting_scheme sigma
_refine_ls_wR_factor_all 0.0632
_refine_ls_wR_factor_obs 0.0617
_reflns_number_observed 888
_reflns_number_total 1116
_reflns_observed_criterion >2sigma(I)
_cod_data_source_file hu1103.cif
_cod_data_source_block el20
_cod_original_cell_volume 638.1(2)
_cod_original_sg_symbol_H-M 'P 21/c'
_cod_database_code 2003791

loop_
_symmetry_equiv_pos_as_xyz
x,y,z
-x,y+1/2,-z+1/2
-x,-y,-z
x,-y+1/2,z+1/2

loop_
_atom_site_aniso_label
_atom_site_aniso_U_11
_atom_site_aniso_U_12
_atom_site_aniso_U_13
_atom_site_aniso_U_22
_atom_site_aniso_U_23
_atom_site_aniso_U_33
Cu1 0.0458(3) 0.0014(3) 0.0039(2) 0.0418(3) 0.0044(3) 0.0409(3)
N2 0.0404(11) -0.0016(11) 0.0072(10) 0.0403(14) -0.0020(14) 0.0371(13)
O2 0.0449(10) 0.0115(9) 0.0113(8) 0.0502(12) 0.0085(12) 0.0467(12)
O1 0.0619(11) 0.0099(11) 0.0122(9) 0.0537(13) 0.0147(14) 0.0424(12)
N1 0.0562(13) 0.0032(12) 0.0111(11) 0.049(2) 0.0027(15) 0.041(2)
C1 0.0381(13) -0.0026(11) -0.0003(11) 0.040(2) -0.0014(15) 0.038(2)
C2 0.0493(15) 0.010(2) 0.0090(13) 0.057(2) 0.006(2) 0.044(2)
C3 0.062(2) 0.004(2) 0.0064(14) 0.062(2) 0.015(2) 0.044(2)
C6 0.053(2) 0.0028(14) 0.0075(13) 0.049(2) -0.006(2) 0.043(2)
C4 0.056(2) 0.0055(14) -0.0065(14) 0.046(2) 0.006(2) 0.055(2)
C5 0.053(2) 0.013(2) 0.0026(14) 0.048(2) -0.004(2) 0.053(2)

loop_
_atom_site_label
_atom_site_occupancy
_atom_site_fract_x
_atom_site_fract_y
_atom_site_fract_z
_atom_site_U_iso_or_equiv
_atom_site_thermal_displace_type
_atom_site_calc_flag
_atom_site_refinement_flags
_atom_site_type_symbol
Cu1 1 0.5000 0.0000 0.0000 0.0428(2) Uani d S Cu
N2 1 0.3265(2) 0.3724(5) -0.0531(2) 0.0390(5) Uani d . N
O2 1 0.4501(2) 0.2609(4) -0.08477(15) 0.0468(5) Uani d . O
O1 1 0.3324(2) 0.1291(4) 0.0696(2) 0.0522(5) Uani d . O
N1 1 0.2638(3) 0.3102(5) 0.0262(2) 0.0485(7) Uani d . N
C1 1 0.2634(3) 0.5710(5) -0.1102(2) 0.0387(7) Uani d . C
C2 1 0.3195(3) 0.6143(7) -0.2021(2) 0.0496(7) Uani d . C
H2A 1 0.3951(3) 0.5162(7) -0.2272(2) 0.058(4) Uiso calc R H
C3 1 0.2609(3) 0.8057(6) -0.2554(2) 0.0558(9) Uani d . C
H3A 1 0.2994(3) 0.8395(6) -0.3169(2) 0.058(4) Uiso calc R H
C6 1 0.1478(3) 0.7122(6) -0.0739(2) 0.0483(8) Uani d . C
H6A 1 0.1092(3) 0.6801(6) -0.0123(2) 0.058(4) Uiso calc R H
C4 1 0.1468(3) 0.9485(6) -0.2203(3) 0.0533(9) Uani d . C
H4A 1 0.1078(3) 1.0773(6) -0.2577(3) 0.058(4) Uiso calc R H
C5 1 0.0909(3) 0.8993(7) -0.1296(2) 0.0516(8) Uani d . C
H5A 1 0.0129(3) 0.9950(7) -0.1057(2) 0.058(4) Uiso calc R H

loop_
_atom_type_symbol
_atom_type_description
_atom_type_scat_source
_atom_type_scat_dispersion_real
_atom_type_scat_dispersion_imag
C C 'International Tables Vol C Tables 4.2.6.8 and 6.1.1.4' 0.0020 0.0020
H H 'International Tables Vol C Tables 4.2.6.8 and 6.1.1.4' 0.0000 0.0000
N N 'International Tables Vol C Tables 4.2.6.8 and 6.1.1.4' 0.0040 0.0030
O O 'International Tables Vol C Tables 4.2.6.8 and 6.1.1.4' 0.0080 0.0060
Cu Cu 'International Tables Vol C Tables 4.2.6.8 and 6.1.1.4' 0.2630 1.2660

loop_
_geom_angle_atom_site_label_1
_geom_angle_atom_site_label_2
_geom_angle_atom_site_label_3
_geom_angle_site_symmetry_1
_geom_angle
_geom_angle_publ_flag
O2 Cu1 O1 3_655 98.23(9) yes
O2 Cu1 O1 . 81.77(9) yes
N1 N2 O2 . 121.9(2) yes
N1 N2 C1 . 120.0(2) yes
O2 N2 C1 . 118.1(2) yes
N2 O2 Cu1 . 108.9(2) no
N1 O1 Cu1 . 114.0(2) no
N2 N1 O1 . 113.2(2) yes
C6 C1 C2 . 121.0(3) yes
C6 C1 N2 . 120.5(3) yes
C2 C1 N2 . 118.5(3) yes
C3 C2 C1 . 118.2(3) yes
C2 C3 C4 . 121.5(3) yes
C5 C6 C1 . 119.1(3) yes
C5 C4 C3 . 119.2(3) yes
C4 C5 C6 . 121.0(3) yes

loop_
_geom_bond_atom_site_label_1
_geom_bond_atom_site_label_2
_geom_bond_distance
_geom_bond_publ_flag
Cu1 O2 1.892(2) yes
Cu1 O1 1.902(2) yes
N2 N1 1.275(3) yes
N2 O2 1.318(3) yes
N2 C1 1.439(4) yes
O1 N1 1.294(3) yes
C1 C6 1.381(4) yes
C1 C2 1.378(4) yes
C2 C3 1.369(4) yes
C3 C4 1.370(4) yes
C6 C5 1.361(5) yes
C4 C5 1.369(5) yes

loop_
_geom_torsion_atom_site_label_1
_geom_torsion_atom_site_label_2
_geom_torsion_atom_site_label_3
_geom_torsion_atom_site_label_4
_geom_torsion
O2 N2 N1 O1 -0.8(4)
C1 N2 N1 O1 179.9(2)
N1 N2 C1 C6 7.7(4)
O2 N2 C1 C6 -171.7(3)
N1 N2 C1 C2 -171.4(3)
O2 N2 C1 C2 9.2(4)
C6 C1 C2 C3 1.9(4)
N2 C1 C2 C3 -179.0(2)
C1 C2 C3 C4 -1.5(5)
C2 C1 C6 C5 -1.1(5)
N2 C1 C6 C5 179.8(2)
C2 C3 C4 C5 0.4(5)
C3 C4 C5 C6 0.5(5)
C1 C6 C5 C4 -0.1(5)
